data_4085264
loop_
_publ_author_name
'Lazreg, Fa\"ima'
'Cordes, David B.'
'Slawin, Alexandra M. Z.'
'Cazin, Catherine S. J.'

_publ_section_title
;
 Synthesis of Homoleptic and Heteroleptic Bis-N-heterocylic Carbene Group
 11 Complexes
;
_journal_issue 2
_journal_name_full Organometallics
_journal_page_first 419
_journal_paper_doi 10.1021/om500882t
_journal_volume 34
_journal_year 2015
_chemical_formula_moiety 'C38 H58 Au N4, B F4'
_chemical_formula_sum 'C38 H58 Au B F4 N4'
_chemical_formula_weight 854.67
_space_group_IT_number 61
_symmetry_cell_setting orthorhombic
_symmetry_Int_Tables_number 61
_symmetry_space_group_name_Hall '-P 2ac 2ab'
_symmetry_space_group_name_H-M 'P b c a'
_atom_sites_solution_hydrogens geom
_atom_sites_solution_primary heavy
_atom_sites_solution_secondary difmap
_cell_angle_alpha 90.0000
_cell_angle_beta 90.0000
_cell_angle_gamma 90.0000
_cell_formula_units_Z 8
_cell_length_a 11.9231(12)
_cell_length_b 23.130(3)
_cell_length_c 28.416(3)
_cell_measurement_reflns_used 22930
_cell_measurement_temperature 173
_cell_measurement_theta_max 25.35
_cell_measurement_theta_min 1.92
_cell_volume 7836.6(15)
_computing_cell_refinement 'CrystalClear-SM Expert 2.0 rc13'
_computing_data_collection 'CrystalClear-SM Expert 2.0 rc13 (Rigaku, 2009)'
_computing_data_reduction 'CrystalClear-SM Expert 2.0 rc13'
_computing_molecular_graphics 'CrystalStructure 4.1'
_computing_publication_material 'CrystalStructure 4.1 (Rigaku, 2013)'
_computing_structure_refinement 'SHELXL97 (Sheldrick, 2008)'
_computing_structure_solution 'SHELXS97 (Sheldrick, 2008)'
_diffrn_ambient_temperature 173
_diffrn_detector_area_resol_mean 14.629
_diffrn_measured_fraction_theta_full 0.995
_diffrn_measured_fraction_theta_max 0.995
_diffrn_measurement_device_type 'Rigaku Mercury70'
_diffrn_measurement_method \w
_diffrn_radiation_type 'Mo K\a'
_diffrn_radiation_wavelength 0.71075
_diffrn_reflns_av_R_equivalents 0.0348
_diffrn_reflns_limit_h_max 13
_diffrn_reflns_limit_h_min -14
_diffrn_reflns_limit_k_max 27
_diffrn_reflns_limit_k_min -22
_diffrn_reflns_limit_l_max 34
_diffrn_reflns_limit_l_min -27
_diffrn_reflns_number 48947
_diffrn_reflns_theta_full 25.35
_diffrn_reflns_theta_max 25.35
_diffrn_reflns_theta_min 2.05
_diffrn_standards_number 0
_exptl_absorpt_coefficient_mu 3.817
_exptl_absorpt_correction_T_max 0.795
_exptl_absorpt_correction_T_min 0.683
_exptl_absorpt_correction_type multi-scan
_exptl_absorpt_process_details 'REQAB (Rigaku, 1998)'
_exptl_crystal_colour colorless
_exptl_crystal_density_diffrn 1.449
_exptl_crystal_density_method 'not measured'
_exptl_crystal_description prism
_exptl_crystal_F_000 3472.00
_exptl_crystal_size_max 0.120
_exptl_crystal_size_mid 0.120
_exptl_crystal_size_min 0.060
_refine_diff_density_max 2.00
_refine_diff_density_min -0.75
_refine_ls_extinction_method none
_refine_ls_goodness_of_fit_ref 1.058
_refine_ls_hydrogen_treatment constr
_refine_ls_number_parameters 447
_refine_ls_number_reflns 7148
_refine_ls_number_restraints 0
_refine_ls_R_factor_gt 0.0276
_refine_ls_shift/su_max 0.005
_refine_ls_structure_factor_coef Fsqd
_refine_ls_weighting_details 'w = 1/[\s^2^(Fo^2^)+(0.0216P)^2^+0.0000P] where P=(Fo^2^+2Fc^2^)/3'
_refine_ls_weighting_scheme calc
_refine_ls_wR_factor_ref 0.0546
_reflns_number_gt 5716
_reflns_number_total 7148
_reflns_threshold_expression F^2^>2.0\s(F^2^)
_cod_data_source_file om500882t_si_002.cif
_cod_data_source_block 14c
_cod_depositor_comments 'Adding full bibliography for 4085255--4085264.cif.'
_cod_original_cell_volume 7836.5(15)
_cod_database_code 4085264

loop_
_symmetry_equiv_pos_site_id
_symmetry_equiv_pos_as_xyz
1 +X,+Y,+Z
2 1/2-X,1/2+Y,+Z
3 +X,1/2-Y,1/2+Z
4 1/2-X,-Y,1/2+Z
5 -X,-Y,-Z
6 1/2+X,1/2-Y,-Z
7 -X,1/2+Y,1/2-Z
8 1/2+X,+Y,1/2-Z

loop_
_atom_site_label
_atom_site_type_symbol
_atom_site_fract_x
_atom_site_fract_y
_atom_site_fract_z
_atom_site_U_iso_or_equiv
_atom_site_adp_type
_atom_site_occupancy
_atom_site_site_symmetry_multiplicity
_atom_site_site_symmetry_order
_atom_site_calc_flag
_atom_site_refinement_flags
Au1 Au 0.799644(9) 0.176245(5) 0.626619(4) 0.01963(5) Uani 1 8 0 d .
F1 F 0.62661(16) 0.05337(10) 0.33633(8) 0.0579(6) Uani 1 8 0 d .
F2 F 0.62025(17) 0.05389(11) 0.41483(8) 0.0648(7) Uani 1 8 0 d .
F3 F 0.7365(2) -0.00767(10) 0.37741(9) 0.0753(8) Uani 1 8 0 d .
F4 F 0.77343(19) 0.08769(11) 0.37709(10) 0.0810(9) Uani 1 8 0 d .
N2 N 0.55756(19) 0.13999(11) 0.62694(9) 0.0212(6) Uani 1 8 0 d .
N5 N 0.66797(19) 0.06544(11) 0.62888(9) 0.0222(6) Uani 1 8 0 d .
N32 N 0.93839(19) 0.28813(11) 0.63105(9) 0.0222(6) Uani 1 8 0 d .
N35 N 1.0454(2) 0.21404(11) 0.61875(9) 0.0234(6) Uani 1 8 0 d .
C1 C 0.6642(3) 0.12315(14) 0.62761(10) 0.0218(7) Uani 1 8 0 d .
C3 C 0.4795(2) 0.09027(14) 0.62229(12) 0.0290(8) Uani 1 8 0 d .
C4 C 0.5547(3) 0.03964(15) 0.63331(14) 0.0377(9) Uani 1 8 0 d .
C6 C 0.5191(2) 0.19771(14) 0.61579(11) 0.0225(7) Uani 1 8 0 d .
C7 C 0.5236(2) 0.21595(14) 0.56901(12) 0.0267(8) Uani 1 8 0 d .
C8 C 0.4803(3) 0.27074(15) 0.55888(13) 0.0341(9) Uani 1 8 0 d .
C9 C 0.4348(3) 0.30484(15) 0.59375(14) 0.0371(9) Uani 1 8 0 d .
C10 C 0.4309(3) 0.28561(15) 0.63918(13) 0.0336(9) Uani 1 8 0 d .
C11 C 0.4713(2) 0.23087(14) 0.65181(12) 0.0276(8) Uani 1 8 0 d .
C12 C 0.5701(3) 0.17875(15) 0.52959(12) 0.0338(9) Uani 1 8 0 d .
C13 C 0.4799(3) 0.16661(18) 0.49272(13) 0.0511(11) Uani 1 8 0 d .
C14 C 0.6743(3) 0.20576(18) 0.50605(13) 0.0471(10) Uani 1 8 0 d .
C15 C 0.4613(3) 0.20934(16) 0.70213(12) 0.0371(9) Uani 1 8 0 d .
C16 C 0.3422(3) 0.21302(19) 0.72036(14) 0.0540(12) Uani 1 8 0 d .
C17 C 0.5398(3) 0.2406(2) 0.73547(15) 0.0757(16) Uani 1 8 0 d .
C18 C 0.7672(3) 0.02979(14) 0.62991(11) 0.0233(7) Uani 1 8 0 d .
C19 C 0.8102(2) 0.00968(14) 0.58708(12) 0.0281(8) Uani 1 8 0 d .
C20 C 0.9050(3) -0.02610(15) 0.58949(14) 0.0371(9) Uani 1 8 0 d .
C21 C 0.9521(3) -0.04054(16) 0.63208(15) 0.0435(10) Uani 1 8 0 d .
C22 C 0.9064(3) -0.02100(15) 0.67337(14) 0.0401(9) Uani 1 8 0 d .
C23 C 0.8128(2) 0.01502(14) 0.67363(12) 0.0288(8) Uani 1 8 0 d .
C24 C 0.7564(3) 0.02357(17) 0.53986(12) 0.0403(9) Uani 1 8 0 d .
C25 C 0.6934(5) -0.0272(3) 0.51976(19) 0.135(3) Uani 1 8 0 d .
C26 C 0.8348(4) 0.0436(3) 0.50259(16) 0.102(2) Uani 1 8 0 d .
C27 C 0.7633(3) 0.03504(16) 0.71999(12) 0.0379(9) Uani 1 8 0 d .
C28 C 0.6990(3) -0.01375(19) 0.74494(14) 0.0529(11) Uani 1 8 0 d .
C29 C 0.8509(3) 0.05956(19) 0.75371(15) 0.0623(12) Uani 1 8 0 d .
C31 C 0.9356(2) 0.22966(13) 0.62490(10) 0.0212(7) Uani 1 8 0 d .
C33 C 1.0477(3) 0.30782(15) 0.63010(12) 0.0307(8) Uani 1 8 0 d .
C34 C 1.1134(3) 0.26188(14) 0.62237(12) 0.0280(8) Uani 1 8 0 d .
C36 C 0.8387(3) 0.32692(14) 0.63791(13) 0.0307(8) Uani 1 8 0 d .
C37 C 0.7535(3) 0.31712(14) 0.59946(13) 0.0372(9) Uani 1 8 0 d .
C38 C 0.8760(3) 0.38966(14) 0.63697(13) 0.0365(9) Uani 1 8 0 d .
C39 C 0.7875(3) 0.31392(16) 0.68582(14) 0.0486(11) Uani 1 8 0 d .
C40 C 1.0875(3) 0.15332(15) 0.61049(13) 0.0308(8) Uani 1 8 0 d .
C41 C 1.0267(3) 0.12689(16) 0.56884(13) 0.0404(10) Uani 1 8 0 d .
C42 C 1.0686(3) 0.11798(15) 0.65458(13) 0.0413(10) Uani 1 8 0 d .
C43 C 1.2123(2) 0.15531(16) 0.59859(14) 0.0400(10) Uani 1 8 0 d .
B1 B 0.6917(3) 0.0470(2) 0.37651(17) 0.0395(11) Uani 1 8 0 d .
H3A H 0.44864 0.08756 0.59001 0.0348 Uiso 1 8 0 calc R
H3B H 0.41682 0.09307 0.64504 0.0348 Uiso 1 8 0 calc R
H4A H 0.54137 0.02492 0.66554 0.0452 Uiso 1 8 0 calc R
H4B H 0.54382 0.0078 0.61048 0.0452 Uiso 1 8 0 calc R
H8 H 0.48225 0.28467 0.52744 0.0409 Uiso 1 8 0 calc R
H9 H 0.40585 0.34196 0.58615 0.0445 Uiso 1 8 0 calc R
H10 H 0.40012 0.30996 0.6628 0.0403 Uiso 1 8 0 calc R
H12 H 0.59318 0.14088 0.54353 0.0405 Uiso 1 8 0 calc R
H13A H 0.45876 0.20282 0.47718 0.0613 Uiso 1 8 0 calc R
H13B H 0.41396 0.14975 0.50804 0.0613 Uiso 1 8 0 calc R
H13C H 0.50925 0.13945 0.46927 0.0613 Uiso 1 8 0 calc R
H14A H 0.65478 0.24381 0.49328 0.0565 Uiso 1 8 0 calc R
H14B H 0.70008 0.18059 0.48051 0.0565 Uiso 1 8 0 calc R
H14C H 0.73413 0.21003 0.52943 0.0565 Uiso 1 8 0 calc R
H15 H 0.4832 0.1676 0.70221 0.0445 Uiso 1 8 0 calc R
H16A H 0.29302 0.18928 0.70059 0.0648 Uiso 1 8 0 calc R
H16B H 0.31684 0.25332 0.71943 0.0648 Uiso 1 8 0 calc R
H16C H 0.33953 0.19886 0.75284 0.0648 Uiso 1 8 0 calc R
H17A H 0.52629 0.28234 0.73355 0.0909 Uiso 1 8 0 calc R
H17B H 0.61771 0.23239 0.72669 0.0909 Uiso 1 8 0 calc R
H17C H 0.5263 0.22735 0.76773 0.0909 Uiso 1 8 0 calc R
H20 H 0.93712 -0.04058 0.56127 0.0445 Uiso 1 8 0 calc R
H21 H 1.01704 -0.06432 0.63287 0.0522 Uiso 1 8 0 calc R
H22 H 0.9393 -0.03225 0.70242 0.0481 Uiso 1 8 0 calc R
H24 H 0.7008 0.05523 0.54528 0.0484 Uiso 1 8 0 calc R
H25A H 0.74499 -0.05971 0.5154 0.1617 Uiso 1 8 0 calc R
H25B H 0.66081 -0.01634 0.48935 0.1617 Uiso 1 8 0 calc R
H25C H 0.63338 -0.03845 0.54146 0.1617 Uiso 1 8 0 calc R
H26A H 0.793 0.05066 0.47347 0.1219 Uiso 1 8 0 calc R
H26B H 0.89192 0.01392 0.49701 0.1219 Uiso 1 8 0 calc R
H26C H 0.87127 0.07949 0.51274 0.1219 Uiso 1 8 0 calc R
H27 H 0.70844 0.06659 0.71292 0.0454 Uiso 1 8 0 calc R
H28A H 0.75039 -0.04577 0.75169 0.0635 Uiso 1 8 0 calc R
H28B H 0.63825 -0.02746 0.72456 0.0635 Uiso 1 8 0 calc R
H28C H 0.6674 0.00085 0.77447 0.0635 Uiso 1 8 0 calc R
H29A H 0.89221 0.09077 0.7381 0.0748 Uiso 1 8 0 calc R
H29B H 0.90325 0.02888 0.76286 0.0748 Uiso 1 8 0 calc R
H29C H 0.81352 0.07476 0.78182 0.0748 Uiso 1 8 0 calc R
H33 H 1.07165 0.34667 0.63416 0.0368 Uiso 1 8 0 calc R
H34 H 1.19287 0.26224 0.61985 0.0336 Uiso 1 8 0 calc R
H37A H 0.7888 0.32337 0.56874 0.0447 Uiso 1 8 0 calc R
H37B H 0.691 0.34425 0.60336 0.0447 Uiso 1 8 0 calc R
H37C H 0.72524 0.27739 0.60129 0.0447 Uiso 1 8 0 calc R
H38A H 0.81056 0.41487 0.64078 0.0438 Uiso 1 8 0 calc R
H38B H 0.91251 0.39799 0.60683 0.0438 Uiso 1 8 0 calc R
H38C H 0.92901 0.39664 0.66271 0.0438 Uiso 1 8 0 calc R
H39A H 0.76416 0.27332 0.68699 0.0583 Uiso 1 8 0 calc R
H39B H 0.72212 0.33886 0.69086 0.0583 Uiso 1 8 0 calc R
H39C H 0.84321 0.32122 0.71047 0.0583 Uiso 1 8 0 calc R
H41A H 1.03852 0.151 0.54092 0.0485 Uiso 1 8 0 calc R
H41B H 0.94624 0.12464 0.57574 0.0485 Uiso 1 8 0 calc R
H41C H 1.05589 0.08796 0.56295 0.0485 Uiso 1 8 0 calc R
H42A H 0.98798 0.11491 0.66075 0.0496 Uiso 1 8 0 calc R
H42B H 1.10543 0.13691 0.6813 0.0496 Uiso 1 8 0 calc R
H42C H 1.10023 0.07923 0.65027 0.0496 Uiso 1 8 0 calc R
H43A H 1.25377 0.17182 0.62515 0.0480 Uiso 1 8 0 calc R
H43B H 1.22374 0.17934 0.5706 0.0480 Uiso 1 8 0 calc R
H43C H 1.23935 0.11604 0.59237 0.0480 Uiso 1 8 0 calc R

loop_
_atom_site_aniso_label
_atom_site_aniso_U_11
_atom_site_aniso_U_22
_atom_site_aniso_U_33
_atom_site_aniso_U_12
_atom_site_aniso_U_13
_atom_site_aniso_U_23
Au1 0.01554(8) 0.01429(8) 0.02907(9) -0.00047(5) -0.00087(5) 0.00020(5)
F1 0.0451(13) 0.0733(18) 0.0553(16) 0.0016(11) 0.0027(11) -0.0045(13)
F2 0.0490(14) 0.091(2) 0.0544(16) 0.0097(12) -0.0020(11) -0.0119(14)
F3 0.0741(17) 0.0352(16) 0.117(2) 0.0198(13) 0.0021(15) -0.0022(15)
F4 0.0485(14) 0.0461(17) 0.148(3) -0.0201(13) -0.0123(14) -0.0078(17)
N2 0.0131(14) 0.0180(15) 0.0324(17) 0.0021(11) 0.0014(11) 0.0021(12)
N5 0.0156(13) 0.0148(16) 0.0362(17) -0.0013(11) -0.0011(11) 0.0005(12)
N32 0.0200(15) 0.0147(16) 0.0319(17) -0.0018(11) -0.0020(11) -0.0002(12)
N35 0.0177(14) 0.0180(16) 0.0345(17) -0.0009(11) -0.0045(11) 0.0019(12)
C1 0.0232(18) 0.026(2) 0.0166(18) 0.0015(15) 0.0024(12) -0.0022(14)
C3 0.0171(18) 0.0211(19) 0.049(2) -0.0012(14) 0.0000(14) 0.0031(17)
C4 0.0203(19) 0.023(2) 0.069(3) -0.0027(15) 0.0019(17) 0.0019(19)
C6 0.0134(17) 0.0180(18) 0.036(2) 0.0052(13) -0.0019(13) 0.0040(15)
C7 0.0224(18) 0.023(2) 0.034(2) -0.0026(14) -0.0065(14) 0.0015(16)
C8 0.034(2) 0.030(2) 0.038(2) 0.0003(16) -0.0102(16) 0.0063(18)
C9 0.027(2) 0.021(2) 0.064(3) 0.0057(15) -0.0086(18) 0.0035(19)
C10 0.0205(19) 0.027(2) 0.054(3) 0.0039(15) 0.0042(16) -0.0064(18)
C11 0.0170(17) 0.023(2) 0.042(2) 0.0012(14) 0.0058(14) -0.0036(17)
C12 0.044(2) 0.030(2) 0.027(2) 0.0022(16) -0.0042(16) 0.0008(16)
C13 0.056(3) 0.058(3) 0.040(3) -0.011(2) -0.0075(19) -0.010(2)
C14 0.045(2) 0.061(3) 0.035(2) 0.005(2) 0.0031(18) -0.005(2)
C15 0.036(2) 0.033(2) 0.041(2) 0.0048(16) 0.0099(17) 0.0015(18)
C16 0.041(2) 0.083(4) 0.038(3) -0.009(2) 0.0093(18) -0.012(2)
C17 0.047(3) 0.130(5) 0.050(3) -0.027(3) -0.013(2) 0.034(3)
C18 0.0199(17) 0.0141(18) 0.036(2) -0.0009(13) -0.0011(14) -0.0014(15)
C19 0.0260(18) 0.022(2) 0.036(2) -0.0056(14) 0.0049(15) -0.0025(16)
C20 0.031(2) 0.025(2) 0.055(3) 0.0018(16) 0.0138(18) -0.0069(18)
C21 0.025(2) 0.029(2) 0.077(3) 0.0111(17) -0.0072(19) -0.003(2)
C22 0.036(2) 0.029(2) 0.055(3) 0.0058(17) -0.0180(18) 0.0007(19)
C23 0.0279(19) 0.019(2) 0.040(2) -0.0012(14) -0.0060(15) -0.0017(16)
C24 0.047(2) 0.044(3) 0.030(2) 0.0062(18) 0.0088(17) 0.0011(18)
C25 0.151(6) 0.171(7) 0.082(4) -0.115(5) -0.063(4) 0.058(5)
C26 0.098(4) 0.162(6) 0.045(3) -0.078(4) -0.014(3) 0.028(3)
C27 0.048(2) 0.029(2) 0.036(2) 0.0003(17) -0.0099(17) -0.0019(18)
C28 0.052(3) 0.063(3) 0.044(3) -0.009(2) -0.0023(19) -0.004(2)
C29 0.075(3) 0.065(3) 0.047(3) -0.026(3) -0.008(2) -0.012(2)
C31 0.0154(17) 0.0172(18) 0.031(2) 0.0025(13) -0.0034(13) 0.0028(14)
C33 0.028(2) 0.022(2) 0.042(2) -0.0063(16) -0.0029(15) -0.0017(16)
C34 0.0156(17) 0.022(2) 0.046(2) -0.0062(14) -0.0031(14) 0.0020(17)
C36 0.0252(19) 0.016(2) 0.050(2) 0.0026(14) 0.0145(17) 0.0022(16)
C37 0.029(2) 0.021(2) 0.062(3) 0.0072(15) 0.0088(19) 0.0034(18)
C38 0.036(2) 0.014(2) 0.060(3) 0.0025(15) 0.0016(17) -0.0027(17)
C39 0.060(3) 0.033(3) 0.054(3) 0.0114(19) 0.020(2) 0.008(2)
C40 0.0217(19) 0.023(2) 0.048(2) 0.0049(14) 0.0005(16) -0.0025(17)
C41 0.030(2) 0.035(2) 0.056(3) 0.0024(16) 0.0012(17) -0.0153(19)
C42 0.039(2) 0.024(2) 0.062(3) 0.0083(16) 0.0017(19) 0.0081(19)
C43 0.024(2) 0.029(2) 0.067(3) 0.0054(15) -0.0005(17) -0.005(2)
B1 0.032(3) 0.027(3) 0.060(3) 0.0010(19) -0.001(2) -0.005(2)

loop_
_atom_type_symbol
_atom_type_description
_atom_type_scat_dispersion_real
_atom_type_scat_dispersion_imag
_atom_type_scat_source
C C 0.0033 0.0016
;
International Tables for Crystallography
(1992, Vol. C, Tables 4.2.6.8 and 6.1.1.4)
;
H H 0.0000 0.0000
;
International Tables for Crystallography
(1992, Vol. C, Table 6.1.1.4)
;
Au Au -2.0133 8.8022
;
International Tables for Crystallography
(1992, Vol. C, Tables 4.2.6.8 and 6.1.1.4)
;
B B 0.0013 0.0007
;
International Tables for Crystallography
(1992, Vol. C, Tables 4.2.6.8 and 6.1.1.4)
;
F F 0.0171 0.0103
;
International Tables for Crystallography
(1992, Vol. C, Tables 4.2.6.8 and 6.1.1.4)
;
N N 0.0061 0.0033
;
International Tables for Crystallography
(1992, Vol. C, Tables 4.2.6.8 and 6.1.1.4)
;

loop_
_geom_angle_atom_site_label_1
_geom_angle_atom_site_label_2
_geom_angle_atom_site_label_3
_geom_angle
_geom_angle_publ_flag
C1 Au1 C31 179.42(11) yes
C1 N2 C3 112.0(2) yes
C1 N2 C6 125.2(3) yes
C3 N2 C6 119.8(2) yes
C1 N5 C4 112.0(2) yes
C1 N5 C18 126.8(2) yes
C4 N5 C18 121.0(3) yes
C31 N32 C33 110.3(2) yes
C31 N32 C36 126.1(2) yes
C33 N32 C36 123.5(3) yes
C31 N35 C34 110.0(3) yes
C31 N35 C40 125.7(2) yes
C34 N35 C40 124.3(2) yes
Au1 C1 N2 125.7(2) yes
Au1 C1 N5 125.4(2) yes
N2 C1 N5 109.0(3) yes
N2 C3 C4 102.1(2) yes
N5 C4 C3 102.2(3) yes
N2 C6 C7 118.4(3) yes
N2 C6 C11 118.3(3) yes
C7 C6 C11 123.1(3) yes
C6 C7 C8 117.1(3) yes
C6 C7 C12 123.1(3) yes
C8 C7 C12 119.8(3) yes
C7 C8 C9 121.1(3) yes
C8 C9 C10 120.4(3) yes
C9 C10 C11 121.6(3) yes
C6 C11 C10 116.6(3) yes
C6 C11 C15 122.7(3) yes
C10 C11 C15 120.7(3) yes
C7 C12 C13 110.7(3) yes
C7 C12 C14 112.6(3) yes
C13 C12 C14 110.1(3) yes
C11 C15 C16 112.1(3) yes
C11 C15 C17 112.6(3) yes
C16 C15 C17 109.8(3) yes
N5 C18 C19 118.2(3) yes
N5 C18 C23 118.5(3) yes
C19 C18 C23 123.3(3) yes
C18 C19 C20 116.7(3) yes
C18 C19 C24 122.8(3) yes
C20 C19 C24 120.5(3) yes
C19 C20 C21 121.0(3) yes
C20 C21 C22 120.7(3) yes
C21 C22 C23 121.4(3) yes
C18 C23 C22 116.9(3) yes
C18 C23 C27 123.1(3) yes
C22 C23 C27 120.0(3) yes
C19 C24 C25 112.3(3) yes
C19 C24 C26 115.4(3) yes
C25 C24 C26 106.7(4) yes
C23 C27 C28 111.8(3) yes
C23 C27 C29 113.1(3) yes
C28 C27 C29 108.9(3) yes
Au1 C31 N32 128.1(2) yes
Au1 C31 N35 127.1(2) yes
N32 C31 N35 104.8(2) yes
N32 C33 C34 107.1(3) yes
N35 C34 C33 107.8(3) yes
N32 C36 C37 110.4(3) yes
N32 C36 C38 109.7(3) yes
N32 C36 C39 108.4(3) yes
C37 C36 C38 109.2(3) yes
C37 C36 C39 110.4(3) yes
C38 C36 C39 108.8(3) yes
N35 C40 C41 109.7(3) yes
N35 C40 C42 108.9(3) yes
N35 C40 C43 109.3(3) yes
C41 C40 C42 110.9(3) yes
C41 C40 C43 107.8(3) yes
C42 C40 C43 110.2(3) yes
F1 B1 F2 106.8(3) yes
F1 B1 F3 109.3(3) yes
F1 B1 F4 109.8(4) yes
F2 B1 F3 109.2(4) yes
F2 B1 F4 110.6(4) yes
F3 B1 F4 111.1(3) yes
N2 C3 H3A 111.348 no
N2 C3 H3B 111.357 no
C4 C3 H3A 111.346 no
C4 C3 H3B 111.350 no
H3A C3 H3B 109.216 no
N5 C4 H4A 111.318 no
N5 C4 H4B 111.312 no
C3 C4 H4A 111.320 no
C3 C4 H4B 111.318 no
H4A C4 H4B 109.228 no
C7 C8 H8 119.453 no
C9 C8 H8 119.463 no
C8 C9 H9 119.785 no
C10 C9 H9 119.794 no
C9 C10 H10 119.179 no
C11 C10 H10 119.171 no
C7 C12 H12 107.748 no
C13 C12 H12 107.732 no
C14 C12 H12 107.735 no
C12 C13 H13A 109.476 no
C12 C13 H13B 109.474 no
C12 C13 H13C 109.473 no
H13A C13 H13B 109.475 no
H13A C13 H13C 109.470 no
H13B C13 H13C 109.459 no
C12 C14 H14A 109.465 no
C12 C14 H14B 109.471 no
C12 C14 H14C 109.465 no
H14A C14 H14B 109.499 no
H14A C14 H14C 109.464 no
H14B C14 H14C 109.463 no
C11 C15 H15 107.358 no
C16 C15 H15 107.347 no
C17 C15 H15 107.353 no
C15 C16 H16A 109.471 no
C15 C16 H16B 109.465 no
C15 C16 H16C 109.483 no
H16A C16 H16B 109.458 no
H16A C16 H16C 109.478 no
H16B C16 H16C 109.473 no
C15 C17 H17A 109.476 no
C15 C17 H17B 109.470 no
C15 C17 H17C 109.474 no
H17A C17 H17B 109.468 no
H17A C17 H17C 109.469 no
H17B C17 H17C 109.470 no
C19 C20 H20 119.482 no
C21 C20 H20 119.482 no
C20 C21 H21 119.633 no
C22 C21 H21 119.649 no
C21 C22 H22 119.318 no
C23 C22 H22 119.326 no
C19 C24 H24 107.350 no
C25 C24 H24 107.347 no
C26 C24 H24 107.356 no
C24 C25 H25A 109.472 no
C24 C25 H25B 109.470 no
C24 C25 H25C 109.471 no
H25A C25 H25B 109.486 no
H25A C25 H25C 109.459 no
H25B C25 H25C 109.470 no
C24 C26 H26A 109.471 no
C24 C26 H26B 109.472 no
C24 C26 H26C 109.464 no
H26A C26 H26B 109.477 no
H26A C26 H26C 109.484 no
H26B C26 H26C 109.460 no
C23 C27 H27 107.627 no
C28 C27 H27 107.612 no
C29 C27 H27 107.598 no
C27 C28 H28A 109.473 no
C27 C28 H28B 109.472 no
C27 C28 H28C 109.487 no
H28A C28 H28B 109.460 no
H28A C28 H28C 109.463 no
H28B C28 H28C 109.472 no
C27 C29 H29A 109.478 no
C27 C29 H29B 109.469 no
C27 C29 H29C 109.472 no
H29A C29 H29B 109.480 no
H29A C29 H29C 109.466 no
H29B C29 H29C 109.461 no
N32 C33 H33 126.438 no
C34 C33 H33 126.451 no
N35 C34 H34 126.121 no
C33 C34 H34 126.124 no
C36 C37 H37A 109.468 no
C36 C37 H37B 109.482 no
C36 C37 H37C 109.486 no
H37A C37 H37B 109.448 no
H37A C37 H37C 109.463 no
H37B C37 H37C 109.480 no
C36 C38 H38A 109.473 no
C36 C38 H38B 109.487 no
C36 C38 H38C 109.476 no
H38A C38 H38B 109.466 no
H38A C38 H38C 109.449 no
H38B C38 H38C 109.476 no
C36 C39 H39A 109.479 no
C36 C39 H39B 109.469 no
C36 C39 H39C 109.472 no
H39A C39 H39B 109.479 no
H39A C39 H39C 109.463 no
H39B C39 H39C 109.465 no
C40 C41 H41A 109.465 no
C40 C41 H41B 109.478 no
C40 C41 H41C 109.473 no
H41A C41 H41B 109.472 no
H41A C41 H41C 109.469 no
H41B C41 H41C 109.471 no
C40 C42 H42A 109.484 no
C40 C42 H42B 109.478 no
C40 C42 H42C 109.475 no
H42A C42 H42B 109.452 no
H42A C42 H42C 109.472 no
H42B C42 H42C 109.468 no
C40 C43 H43A 109.475 no
C40 C43 H43B 109.467 no
C40 C43 H43C 109.470 no
H43A C43 H43B 109.476 no
H43A C43 H43C 109.478 no
H43B C43 H43C 109.461 no

loop_
_geom_bond_atom_site_label_1
_geom_bond_atom_site_label_2
_geom_bond_distance
_geom_bond_publ_flag
Au1 C1 2.029(3) yes
Au1 C31 2.039(3) yes
F1 B1 1.388(5) yes
F2 B1 1.391(5) yes
F3 B1 1.373(5) yes
F4 B1 1.355(5) yes
N2 C1 1.330(4) yes
N2 C3 1.486(4) yes
N2 C6 1.447(4) yes
N5 C1 1.336(4) yes
N5 C4 1.482(4) yes
N5 C18 1.442(4) yes
N32 C31 1.364(4) yes
N32 C33 1.380(4) yes
N32 C36 1.502(4) yes
N35 C31 1.369(4) yes
N35 C34 1.376(4) yes
N35 C40 1.510(4) yes
C3 C4 1.508(5) yes
C6 C7 1.396(5) yes
C6 C11 1.401(4) yes
C7 C8 1.399(5) yes
C7 C12 1.517(5) yes
C8 C9 1.378(5) yes
C9 C10 1.366(5) yes
C10 C11 1.401(5) yes
C11 C15 1.519(5) yes
C12 C13 1.527(5) yes
C12 C14 1.543(5) yes
C15 C16 1.515(5) yes
C15 C17 1.516(6) yes
C18 C19 1.400(5) yes
C18 C23 1.398(5) yes
C19 C20 1.402(4) yes
C19 C24 1.521(5) yes
C20 C21 1.376(6) yes
C21 C22 1.370(6) yes
C22 C23 1.393(4) yes
C23 C27 1.516(5) yes
C24 C25 1.506(7) yes
C24 C26 1.487(6) yes
C27 C28 1.537(5) yes
C27 C29 1.527(5) yes
C33 C34 1.339(5) yes
C36 C37 1.509(5) yes
C36 C38 1.518(5) yes
C36 C39 1.522(5) yes
C40 C41 1.517(5) yes
C40 C42 1.513(5) yes
C40 C43 1.526(4) yes
C3 H3A 0.990 no
C3 H3B 0.990 no
C4 H4A 0.990 no
C4 H4B 0.990 no
C8 H8 0.950 no
C9 H9 0.950 no
C10 H10 0.950 no
C12 H12 1.000 no
C13 H13A 0.980 no
C13 H13B 0.980 no
C13 H13C 0.980 no
C14 H14A 0.980 no
C14 H14B 0.980 no
C14 H14C 0.980 no
C15 H15 1.000 no
C16 H16A 0.980 no
C16 H16B 0.980 no
C16 H16C 0.980 no
C17 H17A 0.980 no
C17 H17B 0.980 no
C17 H17C 0.980 no
C20 H20 0.950 no
C21 H21 0.950 no
C22 H22 0.950 no
C24 H24 1.000 no
C25 H25A 0.980 no
C25 H25B 0.980 no
C25 H25C 0.980 no
C26 H26A 0.980 no
C26 H26B 0.980 no
C26 H26C 0.980 no
C27 H27 1.000 no
C28 H28A 0.980 no
C28 H28B 0.980 no
C28 H28C 0.980 no
C29 H29A 0.980 no
C29 H29B 0.980 no
C29 H29C 0.980 no
C33 H33 0.950 no
C34 H34 0.950 no
C37 H37A 0.980 no
C37 H37B 0.980 no
C37 H37C 0.980 no
C38 H38A 0.980 no
C38 H38B 0.980 no
C38 H38C 0.980 no
C39 H39A 0.980 no
C39 H39B 0.980 no
C39 H39C 0.980 no
C41 H41A 0.980 no
C41 H41B 0.980 no
C41 H41C 0.980 no
C42 H42A 0.980 no
C42 H42B 0.980 no
C42 H42C 0.980 no
C43 H43A 0.980 no
C43 H43B 0.980 no
C43 H43C 0.980 no

loop_
_geom_contact_atom_site_label_1
_geom_contact_atom_site_label_2
_geom_contact_distance
_geom_contact_publ_flag
_geom_contact_site_symmetry_2
Au1 C6 3.395(3) no .
Au1 C18 3.411(3) no .
Au1 C36 3.531(3) no .
Au1 C37 3.394(3) no .
Au1 C40 3.503(3) no .
Au1 C41 3.365(3) no .
Au1 C42 3.568(3) no .
N2 C12 2.912(4) no .
N2 C15 2.908(4) no .
N2 C18 3.571(4) no .
N5 C6 3.556(4) no .
N5 C24 2.907(4) no .
N5 C27 2.913(4) no .
C1 C7 3.192(4) no .
C1 C11 3.460(4) no .
C1 C12 3.267(4) no .
C1 C19 3.353(4) no .
C1 C23 3.332(4) no .
C1 C24 3.568(5) no .
C1 C27 3.527(5) no .
C3 C7 3.320(5) no .
C3 C11 3.360(5) no .
C3 C12 3.506(5) no .
C3 C15 3.575(5) no .
C4 C19 3.389(4) no .
C4 C23 3.332(4) no .
C4 C27 3.502(5) no .
C6 C9 2.747(5) no .
C6 C17 3.551(5) no .
C7 C10 2.792(5) no .
C8 C11 2.799(5) no .
C8 C13 3.055(5) no .
C8 C14 3.140(5) no .
C10 C16 3.043(5) no .
C10 C17 3.203(6) no .
C18 C21 2.741(5) no .
C18 C25 3.508(6) no .
C18 C28 3.516(5) no .
C19 C22 2.799(5) no .
C20 C23 2.798(5) no .
C20 C25 3.208(6) no .
C20 C26 3.066(6) no .
C22 C28 3.206(5) no .
C22 C29 3.020(6) no .
C26 C41 3.533(6) no .
C31 C37 3.055(4) no .
C31 C39 3.149(5) no .
C31 C41 3.060(5) no .
C31 C42 3.146(5) no .
C33 C38 2.795(5) no .
C33 C39 3.486(5) no .
C34 C42 3.493(5) no .
C34 C43 2.814(5) no .
F1 C4 3.170(4) no 5_656
F1 C28 3.451(4) no 4_654
F1 C29 3.522(5) no 4_654
F1 C33 3.479(4) no 6_456
F1 C38 3.353(4) no 6_456
F2 C4 3.302(4) no 5_656
F2 C26 3.581(5) no .
F2 C33 3.551(4) no 6_456
F2 C38 3.515(4) no 6_456
F3 C3 3.206(4) no 5_656
F3 C4 3.563(4) no 5_656
F3 C42 3.569(4) no 5_756
F3 C43 3.536(4) no 5_756
F4 C9 3.250(4) no 6_556
F4 C10 3.511(4) no 6_556
F4 C21 3.459(4) no 5_756
C3 F3 3.206(4) no 5_656
C3 C43 3.587(4) no 1_455
C4 F1 3.170(4) no 5_656
C4 F2 3.302(4) no 5_656
C4 F3 3.563(4) no 5_656
C4 C38 3.568(5) no 2_645
C4 B1 3.567(5) no 5_656
C9 F4 3.250(4) no 6_456
C10 F4 3.511(4) no 6_456
C21 F4 3.459(4) no 5_756
C26 F2 3.581(5) no .
C28 F1 3.451(4) no 4_655
C29 F1 3.522(5) no 4_655
C33 F1 3.479(4) no 6_556
C33 F2 3.551(4) no 6_556
C38 F1 3.353(4) no 6_556
C38 F2 3.515(4) no 6_556
C38 C4 3.568(5) no 2_655
C42 F3 3.569(4) no 5_756
C43 F3 3.536(4) no 5_756
C43 C3 3.587(4) no 1_655
B1 C4 3.567(5) no 5_656
Au1 H12 3.5076 no .
Au1 H14C 2.9745 no .
Au1 H37C 2.6035 no .
Au1 H39A 2.8572 no .
Au1 H41B 2.5632 no .
Au1 H42A 2.8277 no .
N2 H4A 2.8852 no .
N2 H4B 3.0974 no .
N2 H12 2.4080 no .
N2 H15 2.4018 no .
N2 H24 3.4849 no .
N2 H27 3.4767 no .
N5 H3A 2.8845 no .
N5 H3B 3.0962 no .
N5 H12 3.1180 no .
N5 H24 2.4191 no .
N5 H25C 3.4807 no .
N5 H27 2.4365 no .
N5 H28B 3.4835 no .
N32 H34 3.1091 no .
N32 H37A 2.6421 no .
N32 H37B 3.3173 no .
N32 H37C 2.6899 no .
N32 H38A 3.3156 no .
N32 H38B 2.6506 no .
N32 H38C 2.6685 no .
N32 H39A 2.6381 no .
N32 H39B 3.3037 no .
N32 H39C 2.6395 no .
N35 H33 3.1146 no .
N35 H41A 2.6503 no .
N35 H41B 2.6770 no .
N35 H41C 3.3218 no .
N35 H42A 2.6739 no .
N35 H42B 2.6182 no .
N35 H42C 3.3095 no .
N35 H43A 2.6761 no .
N35 H43B 2.6532 no .
N35 H43C 3.3241 no .
C1 H3A 2.9029 no .
C1 H3B 3.0710 no .
C1 H4A 2.9103 no .
C1 H4B 3.0686 no .
C1 H12 2.5679 no .
C1 H14C 3.5378 no .
C1 H15 3.1952 no .
C1 H24 2.8515 no .
C1 H27 2.8046 no .
C3 H12 2.8666 no .
C3 H15 2.8911 no .
C3 H24 3.5228 no .
C4 H12 3.4932 no .
C4 H24 3.0694 no .
C4 H25C 3.3097 no .
C4 H27 2.9775 no .
C4 H28B 3.1819 no .
C6 H3A 2.7809 no .
C6 H3B 2.8348 no .
C6 H8 3.2468 no .
C6 H10 3.2462 no .
C6 H12 2.5931 no .
C6 H13B 3.4896 no .
C6 H14C 3.5603 no .
C6 H15 2.5882 no .
C6 H17B 3.4578 no .
C6 H37C 3.0995 no .
C7 H3A 3.1582 no .
C7 H9 3.2718 no .
C7 H13A 2.7386 no .
C7 H13B 2.6564 no .
C7 H13C 3.3456 no .
C7 H14A 2.7369 no .
C7 H14B 3.3792 no .
C7 H14C 2.7536 no .
C7 H37C 2.9392 no .
C8 H10 3.2336 no .
C8 H12 3.3203 no .
C8 H13A 2.8149 no .
C8 H13B 3.2471 no .
C8 H14A 2.8621 no .
C8 H14C 3.4399 no .
C8 H37B 3.2865 no .
C8 H37C 3.1633 no .
C9 H37B 3.2000 no .
C9 H37C 3.5278 no .
C10 H8 3.2337 no .
C10 H15 3.3237 no .
C10 H16A 3.2730 no .
C10 H16B 2.7582 no .
C10 H17A 2.9138 no .
C10 H17B 3.5580 no .
C10 H37B 3.5345 no .
C11 H3B 3.2584 no .
C11 H9 3.2698 no .
C11 H16A 2.7134 no .
C11 H16B 2.7113 no .
C11 H16C 3.3551 no .
C11 H17A 2.6913 no .
C11 H17B 2.7528 no .
C11 H17C 3.3597 no .
C11 H37C 3.5199 no .
C12 H3A 3.0811 no .
C12 H8 2.6650 no .
C12 H24 3.2849 no .
C12 H37C 3.5748 no .
C13 H3A 3.3354 no .
C13 H8 2.9036 no .
C13 H14A 2.7449 no .
C13 H14B 2.6673 no .
C13 H14C 3.3589 no .
C14 H8 2.9904 no .
C14 H13A 2.6982 no .
C14 H13B 3.3637 no .
C14 H13C 2.7048 no .
C14 H37A 3.5268 no .
C14 H37C 3.2309 no .
C15 H3B 3.1852 no .
C15 H10 2.6829 no .
C16 H10 2.8601 no .
C16 H17A 2.7442 no .
C16 H17B 3.3206 no .
C16 H17C 2.5964 no .
C17 H10 3.1003 no .
C17 H16A 3.3246 no .
C17 H16B 2.7136 no .
C17 H16C 2.6231 no .
C17 H39A 3.1021 no .
C17 H39B 3.3902 no .
C18 H4A 2.8786 no .
C18 H4B 2.7669 no .
C18 H20 3.2495 no .
C18 H22 3.2428 no .
C18 H24 2.5992 no .
C18 H25C 3.3695 no .
C18 H27 2.6036 no .
C18 H28B 3.3690 no .
C18 H41B 3.4264 no .
C18 H42A 3.4022 no .
C19 H4B 3.2449 no .
C19 H21 3.2721 no .
C19 H25A 2.7071 no .
C19 H25B 3.3535 no .
C19 H25C 2.7135 no .
C19 H26A 3.3708 no .
C19 H26B 2.7405 no .
C19 H26C 2.7569 no .
C19 H41B 3.1315 no .
C19 H41C 3.5117 no .
C20 H22 3.2381 no .
C20 H24 3.3230 no .
C20 H25A 2.9453 no .
C20 H25C 3.5255 no .
C20 H26B 2.7905 no .
C20 H26C 3.2989 no .
C20 H41B 3.5428 no .
C20 H41C 3.2813 no .
C21 H42C 3.3257 no .
C22 H20 3.2382 no .
C22 H27 3.3076 no .
C22 H28A 2.9568 no .
C22 H28B 3.5160 no .
C22 H29A 3.1773 no .
C22 H29B 2.7927 no .
C22 H42A 3.3100 no .
C22 H42C 3.3384 no .
C23 H4A 3.2522 no .
C23 H21 3.2620 no .
C23 H28A 2.7295 no .
C23 H28B 2.7184 no .
C23 H28C 3.3649 no .
C23 H29A 2.7061 no .
C23 H29B 2.7741 no .
C23 H29C 3.3706 no .
C23 H42A 3.1363 no .
C24 H4B 3.2535 no .
C24 H12 3.3409 no .
C24 H20 2.6858 no .
C24 H41B 3.4098 no .
C25 H4B 3.2373 no .
C25 H20 3.1515 no .
C25 H26A 2.5259 no .
C25 H26B 2.6312 no .
C25 H26C 3.2592 no .
C26 H20 2.8391 no .
C26 H25A 2.6442 no .
C26 H25B 2.5239 no .
C26 H25C 3.2546 no .
C26 H41B 3.0979 no .
C26 H41C 3.3077 no .
C27 H4A 3.0738 no .
C27 H22 2.6603 no .
C28 H4A 3.0697 no .
C28 H22 3.1388 no .
C28 H29A 3.3450 no .
C28 H29B 2.6762 no .
C28 H29C 2.6747 no .
C29 H22 2.7829 no .
C29 H28A 2.7157 no .
C29 H28B 3.3416 no .
C29 H28C 2.6419 no .
C29 H42A 3.3597 no .
C31 H33 3.1661 no .
C31 H34 3.1617 no .
C31 H37A 3.2108 no .
C31 H37C 2.8215 no .
C31 H39A 2.8831 no .
C31 H39C 3.4075 no .
C31 H41A 3.2419 no .
C31 H41B 2.8050 no .
C31 H42A 2.9107 no .
C31 H42B 3.3571 no .
C33 H37A 3.5630 no .
C33 H38B 2.7172 no .
C33 H38C 2.6609 no .
C33 H39C 3.3546 no .
C34 H41A 3.5682 no .
C34 H42B 3.3419 no .
C34 H43A 2.6731 no .
C34 H43B 2.7457 no .
C36 H33 2.8172 no .
C37 H14C 3.1857 no .
C37 H38A 2.6370 no .
C37 H38B 2.6719 no .
C37 H38C 3.3158 no .
C37 H39A 2.6887 no .
C37 H39B 2.6717 no .
C37 H39C 3.3324 no .
C38 H33 2.5371 no .
C38 H37A 2.6816 no .
C38 H37B 2.6231 no .
C38 H37C 3.3170 no .
C38 H39A 3.3226 no .
C38 H39B 2.6630 no .
C38 H39C 2.6497 no .
C39 H17A 3.4744 no .
C39 H17B 3.0004 no .
C39 H37A 3.3341 no .
C39 H37B 2.7029 no .
C39 H37C 2.6522 no .
C39 H38A 2.6769 no .
C39 H38B 3.3229 no .
C39 H38C 2.6343 no .
C40 H34 2.8275 no .
C41 H26C 2.6788 no .
C41 H42A 2.6665 no .
C41 H42B 3.3388 no .
C41 H42C 2.7090 no .
C41 H43A 3.3125 no .
C41 H43B 2.6450 no .
C41 H43C 2.6346 no .
C42 H29A 3.2331 no .
C42 H41A 3.3382 no .
C42 H41B 2.6781 no .
C42 H41C 2.6990 no .
C42 H43A 2.6689 no .
C42 H43B 3.3360 no .
C42 H43C 2.6963 no .
C43 H34 2.5564 no .
C43 H41A 2.6431 no .
C43 H41B 3.3143 no .
C43 H41C 2.6321 no .
C43 H42A 3.3382 no .
C43 H42B 2.7068 no .
C43 H42C 2.6527 no .
H3A H4A 2.8157 no .
H3A H4B 2.2427 no .
H3A H12 2.4971 no .
H3A H13B 2.7687 no .
H3A H24 3.3487 no .
H3B H4A 2.2426 no .
H3B H4B 2.6734 no .
H3B H15 2.4974 no .
H3B H16A 3.1020 no .
H4A H15 3.5296 no .
H4A H27 2.5903 no .
H4A H28B 2.3696 no .
H4A H28C 3.4855 no .
H4B H24 2.8529 no .
H4B H25C 2.4761 no .
H4B H28B 3.5272 no .
H8 H9 2.3171 no .
H8 H13A 2.3879 no .
H8 H13B 3.2719 no .
H8 H14A 2.4631 no .
H8 H14C 3.4645 no .
H8 H37B 3.5704 no .
H8 H37C 3.5813 no .
H9 H10 2.3014 no .
H9 H37B 3.4353 no .
H10 H16A 3.2519 no .
H10 H16B 2.3004 no .
H10 H17A 2.5909 no .
H12 H13A 2.8593 no .
H12 H13B 2.3718 no .
H12 H13C 2.3357 no .
H12 H14A 2.8716 no .
H12 H14B 2.3822 no .
H12 H14C 2.3544 no .
H12 H24 2.3609 no .
H13A H14A 2.5633 no .
H13A H14B 2.9244 no .
H13B H14B 3.5719 no .
H13C H14A 3.0501 no .
H13C H14B 2.4868 no .
H13C H14C 3.5744 no .
H14A H37A 3.2462 no .
H14A H37C 3.2755 no .
H14B H24 3.4344 no .
H14B H26A 3.2092 no .
H14B H26C 3.2362 no .
H14C H26C 3.4663 no .
H14C H37A 2.9232 no .
H14C H37C 2.5707 no .
H14C H41B 3.4682 no .
H15 H16A 2.3228 no .
H15 H16B 2.8469 no .
H15 H16C 2.3509 no .
H15 H17A 2.8461 no .
H15 H17B 2.3025 no .
H15 H17C 2.3749 no .
H15 H27 3.5726 no .
H16A H17C 3.4859 no .
H16B H17A 2.6169 no .
H16B H17C 2.9123 no .
H16C H17A 2.9979 no .
H16C H17B 3.4863 no .
H16C H17C 2.3606 no .
H17A H39A 3.1365 no .
H17A H39B 2.9381 no .
H17B H39A 2.2843 no .
H17B H39B 2.9412 no .
H17B H39C 3.4151 no .
H20 H21 2.3128 no .
H20 H25A 2.6725 no .
H20 H26B 2.2834 no .
H20 H26C 3.1986 no .
H20 H41C 3.2935 no .
H21 H22 2.3055 no .
H21 H42C 3.5004 no .
H22 H27 3.5906 no .
H22 H28A 2.6704 no .
H22 H29A 3.0724 no .
H22 H29B 2.2657 no .
H22 H42C 3.5393 no .
H24 H25A 2.8401 no .
H24 H25B 2.3438 no .
H24 H25C 2.3137 no .
H24 H26A 2.3202 no .
H24 H26B 2.8261 no .
H24 H26C 2.3024 no .
H24 H41B 3.4483 no .
H25A H26A 2.8748 no .
H25A H26B 2.4985 no .
H25A H26C 3.5551 no .
H25B H26A 2.2560 no .
H25B H26B 2.8514 no .
H25B H26C 3.4134 no .
H25C H26A 3.4063 no .
H25C H26B 3.5447 no .
H26B H41B 3.4616 no .
H26B H41C 3.2040 no .
H26C H41A 2.7117 no .
H26C H41B 2.2571 no .
H26C H41C 2.6305 no .
H27 H28A 2.8667 no .
H27 H28B 2.3541 no .
H27 H28C 2.3686 no .
H27 H29A 2.3719 no .
H27 H29B 2.8583 no .
H27 H29C 2.3321 no .
H28A H29B 2.5306 no .
H28A H29C 3.0119 no .
H28B H29B 3.5869 no .
H28B H29C 3.5503 no .
H28C H29A 3.5466 no .
H28C H29B 2.9046 no .
H28C H29C 2.4498 no .
H29A H42A 2.5390 no .
H29A H42B 3.1948 no .
H29A H42C 3.5287 no .
H33 H34 2.4633 no .
H33 H38A 3.4949 no .
H33 H38B 2.3691 no .
H33 H38C 2.2105 no .
H33 H39C 3.5309 no .
H34 H42B 3.5411 no .
H34 H43A 2.2190 no .
H34 H43B 2.4022 no .
H34 H43C 3.5145 no .
H37A H38A 2.9558 no .
H37A H38B 2.5152 no .
H37A H38C 3.5773 no .
H37A H39A 3.5661 no .
H37A H39B 3.5780 no .
H37B H38A 2.4147 no .
H37B H38B 2.9206 no .
H37B H38C 3.5165 no .
H37B H39A 3.0166 no .
H37B H39B 2.5170 no .
H37B H39C 3.5834 no .
H37C H38A 3.5222 no .
H37C H38B 3.5765 no .
H37C H39A 2.4808 no .
H37C H39B 2.9156 no .
H37C H39C 3.5541 no .
H38A H39A 3.5706 no .
H38A H39B 2.4956 no .
H38A H39C 2.9606 no .
H38B H39B 3.5672 no .
H38B H39C 3.5368 no .
H38C H39A 3.5320 no .
H38C H39B 2.9173 no .
H38C H39C 2.4355 no .
H41A H42A 3.5573 no .
H41A H42C 3.5989 no .
H41A H43A 3.5422 no .
H41A H43B 2.4532 no .
H41A H43C 2.9198 no .
H41B H42A 2.4766 no .
H41B H42B 3.5610 no .
H41B H42C 2.9932 no .
H41B H43B 3.5453 no .
H41B H43C 3.5322 no .
H41C H42A 2.9610 no .
H41C H42B 3.5973 no .
H41C H42C 2.5450 no .
H41C H43A 3.5288 no .
H41C H43B 2.9189 no .
H41C H43C 2.4301 no .
H42A H43A 3.5775 no .
H42A H43C 3.5720 no .
H42B H43A 2.5151 no .
H42B H43B 3.5844 no .
H42B H43C 3.0279 no .
H42C H43A 2.9064 no .
H42C H43B 3.5574 no .
H42C H43C 2.4866 no .
Au1 H16C 3.4975 no 8_556
F1 H3B 3.4671 no 5_656
F1 H4A 2.7006 no 5_656
F1 H4B 2.9009 no 5_656
F1 H28A 2.8224 no 4_654
F1 H28C 3.2703 no 4_654
F1 H29B 2.8468 no 4_654
F1 H29C 3.4193 no 4_654
F1 H33 2.5452 no 6_456
F1 H38B 3.2235 no 6_456
F1 H38C 2.6246 no 6_456
F2 H3A 3.3760 no 5_656
F2 H4A 3.5003 no 5_656
F2 H4B 2.5259 no 5_656
F2 H13C 2.8392 no .
F2 H25B 2.7123 no .
F2 H25C 3.2886 no 5_656
F2 H26A 2.6504 no .
F2 H33 2.7502 no 6_456
F2 H38B 2.7844 no 6_456
F2 H38C 3.3709 no 6_456
F3 H3A 3.0238 no 5_656
F3 H3B 2.7658 no 5_656
F3 H4A 3.5530 no 5_656
F3 H4B 3.3597 no 5_656
F3 H21 3.3904 no 5_756
F3 H25B 3.3124 no .
F3 H26A 3.1185 no .
F3 H28C 3.1456 no 4_654
F3 H29C 3.1846 no 4_654
F3 H41C 3.5284 no 5_756
F3 H42C 2.6737 no 5_756
F3 H43C 2.6652 no 5_756
F4 H9 2.4963 no 6_556
F4 H10 3.0283 no 6_556
F4 H21 2.5717 no 5_756
F4 H26A 2.8790 no .
F4 H33 2.8627 no 6_456
N5 H38A 3.5084 no 2_645
N32 H13A 3.0921 no 6_556
N32 H13C 3.4126 no 6_556
N32 H17C 3.3686 no 8_556
N35 H13A 3.4921 no 6_556
N35 H14A 3.5758 no 6_556
N35 H17C 3.2484 no 8_556
C3 H29C 3.3864 no 8_456
C3 H43A 3.2872 no 1_455
C3 H43C 3.0453 no 1_455
C4 H29B 3.4681 no 8_456
C4 H38A 3.3097 no 2_645
C4 H38B 3.3843 no 2_645
C4 H38C 3.4170 no 2_645
C6 H43A 3.2308 no 1_455
C8 H41A 3.4353 no 6_456
C9 H14B 3.5207 no 6_456
C9 H21 3.2748 no 2_655
C9 H34 3.1366 no 1_455
C10 H21 3.5307 no 2_655
C10 H34 2.9409 no 1_455
C10 H43A 3.3981 no 1_455
C11 H34 3.5168 no 1_455
C11 H43A 3.0271 no 1_455
C13 H25C 3.3994 no 5_656
C13 H37A 2.8805 no 6_456
C13 H38B 3.2986 no 6_456
C14 H43B 3.4864 no 6_456
C15 H29A 3.3294 no 8_456
C15 H43A 3.4150 no 1_455
C16 H17B 3.1027 no 8_456
C16 H29A 3.1217 no 8_456
C16 H29C 3.2167 no 8_456
C16 H34 3.5528 no 1_455
C16 H39A 3.1212 no 8_456
C16 H39C 3.1822 no 8_456
C16 H42B 3.5069 no 1_455
C16 H43A 3.0559 no 1_455
C17 H16B 3.5548 no 8_556
C17 H39C 3.3663 no 8_456
C17 H42B 3.4582 no 8_456
C18 H38A 2.8319 no 2_645
C19 H38A 3.0347 no 2_645
C20 H26B 3.4621 no 5_756
C20 H37B 3.2337 no 2_645
C20 H38A 3.2545 no 2_645
C21 H9 3.4580 no 2_645
C21 H37B 3.2678 no 2_645
C21 H38A 3.3065 no 2_645
C22 H28C 3.4834 no 8_556
C22 H38A 3.1227 no 2_645
C23 H38A 2.8982 no 2_645
C25 H13B 3.2098 no 5_656
C25 H13C 3.5610 no 5_656
C25 H38B 3.2731 no 2_645
C26 H20 3.2697 no 5_756
C26 H26B 3.5194 no 5_756
C28 H22 3.4653 no 8_456
C28 H38A 3.3910 no 2_645
C28 H38C 3.4764 no 2_645
C29 H3B 3.0816 no 8_556
C29 H4A 3.3262 no 8_556
C29 H15 3.2096 no 8_556
C29 H16A 3.3414 no 8_556
C29 H16C 3.2302 no 8_556
C31 H13A 3.3059 no 6_556
C31 H17C 3.2374 no 8_556
C33 H13A 3.2368 no 6_556
C33 H13C 3.1097 no 6_556
C33 H17C 3.4580 no 8_556
C34 H13A 3.4741 no 6_556
C34 H14A 3.3257 no 6_556
C34 H14B 3.3741 no 6_556
C34 H16A 3.5136 no 1_655
C34 H17C 3.3867 no 8_556
C37 H13A 3.3087 no 6_556
C38 H4A 3.3790 no 2_655
C38 H4B 2.9912 no 2_655
C38 H13C 3.4772 no 6_556
C38 H25C 3.1848 no 2_655
C38 H28B 3.1462 no 2_655
C39 H16B 3.0555 no 8_556
C39 H16C 3.2413 no 8_556
C41 H8 3.4569 no 6_556
C42 H16A 3.4040 no 1_655
C42 H17C 3.3953 no 8_556
C42 H28C 3.5765 no 8_556
C42 H29C 3.5764 no 8_556
C43 H3A 3.2340 no 1_655
C43 H3B 3.1247 no 1_655
C43 H13B 3.5244 no 1_655
C43 H14A 3.5678 no 6_556
C43 H16A 3.1537 no 1_655
B1 H3B 3.5422 no 5_656
B1 H4A 3.4520 no 5_656
B1 H4B 3.1028 no 5_656
B1 H21 3.5063 no 5_756
B1 H25B 3.5446 no .
B1 H26A 3.0097 no .
B1 H28C 3.5295 no 4_654
B1 H33 2.8611 no 6_456
B1 H38B 3.5944 no 6_456
B1 H38C 3.5703 no 6_456
H3A F2 3.3760 no 5_656
H3A F3 3.0238 no 5_656
H3A C43 3.2340 no 1_455
H3A H25B 3.0825 no 5_656
H3A H43A 3.1928 no 1_455
H3A H43B 3.4643 no 1_455
H3A H43C 2.5817 no 1_455
H3B F1 3.4671 no 5_656
H3B F3 2.7658 no 5_656
H3B C29 3.0816 no 8_456
H3B C43 3.1247 no 1_455
H3B B1 3.5422 no 5_656
H3B H29A 3.3340 no 8_456
H3B H29B 3.0133 no 8_456
H3B H29C 2.4527 no 8_456
H3B H43A 2.7233 no 1_455
H3B H43C 2.6457 no 1_455
H4A F1 2.7006 no 5_656
H4A F2 3.5003 no 5_656
H4A F3 3.5530 no 5_656
H4A C29 3.3262 no 8_456
H4A C38 3.3790 no 2_645
H4A B1 3.4520 no 5_656
H4A H29B 2.6191 no 8_456
H4A H29C 3.3086 no 8_456
H4A H38A 3.1766 no 2_645
H4A H38B 3.4212 no 2_645
H4A H38C 2.9891 no 2_645
H4B F1 2.9009 no 5_656
H4B F2 2.5259 no 5_656
H4B F3 3.3597 no 5_656
H4B C38 2.9912 no 2_645
H4B B1 3.1028 no 5_656
H4B H38A 2.8941 no 2_645
H4B H38B 2.5948 no 2_645
H4B H38C 2.9863 no 2_645
H8 C41 3.4569 no 6_456
H8 H14B 3.4663 no 6_456
H8 H14C 3.3732 no 6_456
H8 H26C 3.5953 no 6_456
H8 H41A 2.5372 no 6_456
H9 F4 2.4963 no 6_456
H9 C21 3.4580 no 2_655
H9 H14B 3.1431 no 6_456
H9 H20 3.3744 no 2_655
H9 H21 2.7031 no 2_655
H9 H26A 3.2938 no 6_456
H9 H26C 3.3715 no 6_456
H9 H34 3.2811 no 1_455
H10 F4 3.0283 no 6_456
H10 H21 3.1866 no 2_655
H10 H34 2.9688 no 1_455
H13A N32 3.0921 no 6_456
H13A N35 3.4921 no 6_456
H13A C31 3.3059 no 6_456
H13A C33 3.2368 no 6_456
H13A C34 3.4741 no 6_456
H13A C37 3.3087 no 6_456
H13A H14C 3.3573 no 6_456
H13A H37A 2.4852 no 6_456
H13A H37C 3.5963 no 6_456
H13A H38B 3.3823 no 6_456
H13A H41A 3.5498 no 6_456
H13B C25 3.2098 no 5_656
H13B C43 3.5244 no 1_455
H13B H25A 2.8935 no 5_656
H13B H25B 3.2128 no 5_656
H13B H25C 2.9874 no 5_656
H13B H37A 2.7154 no 6_456
H13B H38B 3.4459 no 6_456
H13B H43B 2.9618 no 1_455
H13B H43C 3.2687 no 1_455
H13C F2 2.8392 no .
H13C N32 3.4126 no 6_456
H13C C25 3.5610 no 5_656
H13C C33 3.1097 no 6_456
H13C C38 3.4772 no 6_456
H13C H25A 3.5750 no 5_656
H13C H25C 2.9056 no 5_656
H13C H33 3.0487 no 6_456
H13C H37A 2.9690 no 6_456
H13C H38B 2.5993 no 6_456
H14A N35 3.5758 no 6_456
H14A C34 3.3257 no 6_456
H14A C43 3.5678 no 6_456
H14A H34 3.2496 no 6_456
H14A H41A 2.9640 no 6_456
H14A H43B 2.6703 no 6_456
H14B C9 3.5207 no 6_556
H14B C34 3.3741 no 6_456
H14B H8 3.4663 no 6_556
H14B H9 3.1431 no 6_556
H14B H34 3.1446 no 6_456
H14B H43B 3.5616 no 6_456
H14C H8 3.3732 no 6_556
H14C H13A 3.3573 no 6_556
H15 C29 3.2096 no 8_456
H15 H29A 2.6855 no 8_456
H15 H29B 3.4912 no 8_456
H15 H29C 2.9850 no 8_456
H15 H43A 3.5053 no 1_455
H16A C29 3.3414 no 8_456
H16A C34 3.5136 no 1_455
H16A C42 3.4040 no 1_455
H16A C43 3.1537 no 1_455
H16A H17B 3.1038 no 8_456
H16A H17C 3.4204 no 8_456
H16A H29A 3.1025 no 8_456
H16A H29C 2.7066 no 8_456
H16A H34 3.0883 no 1_455
H16A H42B 2.6020 no 1_455
H16A H43A 2.2310 no 1_455
H16A H43C 3.5687 no 1_455
H16B C17 3.5548 no 8_456
H16B C39 3.0555 no 8_456
H16B H17B 2.8663 no 8_456
H16B H17C 3.5347 no 8_456
H16B H34 3.1991 no 1_455
H16B H39A 2.7712 no 8_456
H16B H39B 3.4188 no 8_456
H16B H39C 2.5560 no 8_456
H16B H43A 3.3610 no 1_455
H16C Au1 3.4975 no 8_456
H16C C29 3.2302 no 8_456
H16C C39 3.2413 no 8_456
H16C H17B 2.8169 no 8_456
H16C H27 3.5706 no 8_456
H16C H29A 2.5906 no 8_456
H16C H29C 3.0505 no 8_456
H16C H39A 2.5879 no 8_456
H16C H39C 3.0164 no 8_456
H16C H42A 3.5961 no 8_456
H17A H39C 2.8468 no 8_456
H17B C16 3.1027 no 8_556
H17B H16A 3.1038 no 8_556
H17B H16B 2.8663 no 8_556
H17B H16C 2.8169 no 8_556
H17B H42B 3.4256 no 8_456
H17C N32 3.3686 no 8_456
H17C N35 3.2484 no 8_456
H17C C31 3.2374 no 8_456
H17C C33 3.4580 no 8_456
H17C C34 3.3867 no 8_456
H17C C42 3.3953 no 8_456
H17C H16A 3.4204 no 8_556
H17C H16B 3.5347 no 8_556
H17C H29A 3.5445 no 8_456
H17C H39A 3.5433 no 8_456
H17C H39C 3.1406 no 8_456
H17C H42A 3.3321 no 8_456
H17C H42B 2.7136 no 8_456
H20 C26 3.2697 no 5_756
H20 H9 3.3744 no 2_645
H20 H26A 3.3739 no 5_756
H20 H26B 2.6977 no 5_756
H20 H26C 3.2330 no 5_756
H20 H37B 3.2955 no 2_645
H21 F3 3.3904 no 5_756
H21 F4 2.5717 no 5_756
H21 C9 3.2748 no 2_645
H21 C10 3.5307 no 2_645
H21 B1 3.5063 no 5_756
H21 H9 2.7031 no 2_645
H21 H10 3.1866 no 2_645
H21 H28C 3.5240 no 8_556
H21 H37B 3.3657 no 2_645
H22 C28 3.4653 no 8_556
H22 H28B 3.1535 no 8_556
H22 H28C 2.9007 no 8_556
H22 H39B 3.5637 no 2_645
H25A H13B 2.8935 no 5_656
H25A H13C 3.5750 no 5_656
H25A H37A 3.1262 no 2_645
H25A H37B 3.4299 no 2_645
H25A H38B 3.3517 no 2_645
H25A H41C 3.3197 no 5_756
H25A H43C 3.3332 no 5_756
H25B F2 2.7123 no .
H25B F3 3.3124 no .
H25B B1 3.5446 no .
H25B H3A 3.0825 no 5_656
H25B H13B 3.2128 no 5_656
H25B H43C 3.4824 no 5_756
H25C F2 3.2886 no 5_656
H25C C13 3.3994 no 5_656
H25C C38 3.1848 no 2_645
H25C H13B 2.9874 no 5_656
H25C H13C 2.9056 no 5_656
H25C H37A 3.4171 no 2_645
H25C H38A 3.0948 no 2_645
H25C H38B 2.4313 no 2_645
H26A F2 2.6504 no .
H26A F3 3.1185 no .
H26A F4 2.8790 no .
H26A B1 3.0097 no .
H26A H9 3.2938 no 6_556
H26A H20 3.3739 no 5_756
H26B C20 3.4621 no 5_756
H26B C26 3.5194 no 5_756
H26B H20 2.6977 no 5_756
H26B H26B 2.6620 no 5_756
H26B H26C 3.5661 no 5_756
H26B H41C 2.9737 no 5_756
H26C H8 3.5953 no 6_556
H26C H9 3.3715 no 6_556
H26C H20 3.2330 no 5_756
H26C H26B 3.5661 no 5_756
H27 H16C 3.5706 no 8_556
H28A F1 2.8224 no 4_655
H28A H38A 3.3600 no 2_645
H28A H38C 3.5697 no 2_645
H28A H39B 3.1963 no 2_645
H28A H39C 3.4759 no 2_645
H28B C38 3.1462 no 2_645
H28B H22 3.1535 no 8_456
H28B H29B 3.1107 no 8_456
H28B H38A 2.7963 no 2_645
H28B H38C 2.6104 no 2_645
H28B H39C 3.5298 no 2_645
H28C F1 3.2703 no 4_655
H28C F3 3.1456 no 4_655
H28C C22 3.4834 no 8_456
H28C C42 3.5765 no 8_456
H28C B1 3.5295 no 4_655
H28C H21 3.5240 no 8_456
H28C H22 2.9007 no 8_456
H28C H29B 3.3860 no 8_456
H28C H42B 3.4683 no 8_456
H28C H42C 2.9157 no 8_456
H29A C15 3.3294 no 8_556
H29A C16 3.1217 no 8_556
H29A H3B 3.3340 no 8_556
H29A H15 2.6855 no 8_556
H29A H16A 3.1025 no 8_556
H29A H16C 2.5906 no 8_556
H29A H17C 3.5445 no 8_556
H29B F1 2.8468 no 4_655
H29B C4 3.4681 no 8_556
H29B H3B 3.0133 no 8_556
H29B H4A 2.6191 no 8_556
H29B H15 3.4912 no 8_556
H29B H28B 3.1107 no 8_556
H29B H28C 3.3860 no 8_556
H29C F1 3.4193 no 4_655
H29C F3 3.1846 no 4_655
H29C C3 3.3864 no 8_556
H29C C16 3.2167 no 8_556
H29C C42 3.5764 no 8_456
H29C H3B 2.4527 no 8_556
H29C H4A 3.3086 no 8_556
H29C H15 2.9850 no 8_556
H29C H16A 2.7066 no 8_556
H29C H16C 3.0505 no 8_556
H29C H42B 3.0529 no 8_456
H29C H42C 3.1940 no 8_456
H29C H43A 3.5406 no 8_456
H33 F1 2.5452 no 6_556
H33 F2 2.7502 no 6_556
H33 F4 2.8627 no 6_556
H33 B1 2.8611 no 6_556
H33 H13C 3.0487 no 6_556
H34 C9 3.1366 no 1_655
H34 C10 2.9409 no 1_655
H34 C11 3.5168 no 1_655
H34 C16 3.5528 no 1_655
H34 H9 3.2811 no 1_655
H34 H10 2.9688 no 1_655
H34 H14A 3.2496 no 6_556
H34 H14B 3.1446 no 6_556
H34 H16A 3.0883 no 1_655
H34 H16B 3.1991 no 1_655
H37A C13 2.8805 no 6_556
H37A H13A 2.4852 no 6_556
H37A H13B 2.7154 no 6_556
H37A H13C 2.9690 no 6_556
H37A H25A 3.1262 no 2_655
H37A H25C 3.4171 no 2_655
H37B C20 3.2337 no 2_655
H37B C21 3.2678 no 2_655
H37B H20 3.2955 no 2_655
H37B H21 3.3657 no 2_655
H37B H25A 3.4299 no 2_655
H37C H13A 3.5963 no 6_556
H38A N5 3.5084 no 2_655
H38A C4 3.3097 no 2_655
H38A C18 2.8319 no 2_655
H38A C19 3.0347 no 2_655
H38A C20 3.2545 no 2_655
H38A C21 3.3065 no 2_655
H38A C22 3.1227 no 2_655
H38A C23 2.8982 no 2_655
H38A C28 3.3910 no 2_655
H38A H4A 3.1766 no 2_655
H38A H4B 2.8941 no 2_655
H38A H25C 3.0948 no 2_655
H38A H28A 3.3600 no 2_655
H38A H28B 2.7963 no 2_655
H38B F1 3.2235 no 6_556
H38B F2 2.7844 no 6_556
H38B C4 3.3843 no 2_655
H38B C13 3.2986 no 6_556
H38B C25 3.2731 no 2_655
H38B B1 3.5944 no 6_556
H38B H4A 3.4212 no 2_655
H38B H4B 2.5948 no 2_655
H38B H13A 3.3823 no 6_556
H38B H13B 3.4459 no 6_556
H38B H13C 2.5993 no 6_556
H38B H25A 3.3517 no 2_655
H38B H25C 2.4313 no 2_655
H38C F1 2.6246 no 6_556
H38C F2 3.3709 no 6_556
H38C C4 3.4170 no 2_655
H38C C28 3.4764 no 2_655
H38C B1 3.5703 no 6_556
H38C H4A 2.9891 no 2_655
H38C H4B 2.9863 no 2_655
H38C H28A 3.5697 no 2_655
H38C H28B 2.6104 no 2_655
H39A C16 3.1212 no 8_556
H39A H16B 2.7712 no 8_556
H39A H16C 2.5879 no 8_556
H39A H17C 3.5433 no 8_556
H39B H16B 3.4188 no 8_556
H39B H22 3.5637 no 2_655
H39B H28A 3.1963 no 2_655
H39C C16 3.1822 no 8_556
H39C C17 3.3663 no 8_556
H39C H16B 2.5560 no 8_556
H39C H16C 3.0164 no 8_556
H39C H17A 2.8468 no 8_556
H39C H17C 3.1406 no 8_556
H39C H28A 3.4759 no 2_655
H39C H28B 3.5298 no 2_655
H41A C8 3.4353 no 6_556
H41A H8 2.5372 no 6_556
H41A H13A 3.5498 no 6_556
H41A H14A 2.9640 no 6_556
H41C F3 3.5284 no 5_756
H41C H25A 3.3197 no 5_756
H41C H26B 2.9737 no 5_756
H42A H16C 3.5961 no 8_556
H42A H17C 3.3321 no 8_556
H42B C16 3.5069 no 1_655
H42B C17 3.4582 no 8_556
H42B H16A 2.6020 no 1_655
H42B H17B 3.4256 no 8_556
H42B H17C 2.7136 no 8_556
H42B H28C 3.4683 no 8_556
H42B H29C 3.0529 no 8_556
H42C F3 2.6737 no 5_756
H42C H28C 2.9157 no 8_556
H42C H29C 3.1940 no 8_556
H43A C3 3.2872 no 1_655
H43A C6 3.2308 no 1_655
H43A C10 3.3981 no 1_655
H43A C11 3.0271 no 1_655
H43A C15 3.4150 no 1_655
H43A C16 3.0559 no 1_655
H43A H3A 3.1928 no 1_655
H43A H3B 2.7233 no 1_655
H43A H15 3.5053 no 1_655
H43A H16A 2.2310 no 1_655
H43A H16B 3.3610 no 1_655
H43A H29C 3.5406 no 8_556
H43B C14 3.4864 no 6_556
H43B H3A 3.4643 no 1_655
H43B H13B 2.9618 no 1_655
H43B H14A 2.6703 no 6_556
H43B H14B 3.5616 no 6_556
H43C F3 2.6652 no 5_756
H43C C3 3.0453 no 1_655
H43C H3A 2.5817 no 1_655
H43C H3B 2.6457 no 1_655
H43C H13B 3.2687 no 1_655
H43C H16A 3.5687 no 1_655
H43C H25A 3.3332 no 5_756
H43C H25B 3.4824 no 5_756

loop_
_geom_torsion_atom_site_label_1
_geom_torsion_atom_site_label_2
_geom_torsion_atom_site_label_3
_geom_torsion_atom_site_label_4
_geom_torsion
_geom_torsion_publ_flag
C1 N2 C3 C4 14.6(3) no
C3 N2 C1 Au1 173.3(2) no
C3 N2 C1 N5 -6.5(3) no
C1 N2 C6 C7 73.1(4) no
C1 N2 C6 C11 -111.7(3) no
C6 N2 C1 Au1 13.4(4) no
C6 N2 C1 N5 -166.4(2) no
C3 N2 C6 C7 -85.3(3) no
C3 N2 C6 C11 89.9(3) no
C6 N2 C3 C4 175.7(2) no
C1 N5 C4 C3 13.7(3) no
C4 N5 C1 Au1 175.2(2) no
C4 N5 C1 N2 -5.0(3) no
C1 N5 C18 C19 -93.0(3) no
C1 N5 C18 C23 89.6(4) no
C18 N5 C1 Au1 0.2(4) no
C18 N5 C1 N2 180.0(2) no
C4 N5 C18 C19 92.3(3) no
C4 N5 C18 C23 -85.0(3) no
C18 N5 C4 C3 -170.9(2) no
C31 N32 C33 C34 1.3(3) no
C33 N32 C31 Au1 176.4(2) no
C33 N32 C31 N35 -1.7(3) no
C31 N32 C36 C37 -52.2(4) no
C31 N32 C36 C38 -172.5(2) no
C31 N32 C36 C39 68.8(4) no
C36 N32 C31 Au1 -3.7(4) no
C36 N32 C31 N35 178.2(3) no
C33 N32 C36 C37 127.7(3) no
C33 N32 C36 C38 7.4(4) no
C33 N32 C36 C39 -111.3(3) no
C36 N32 C33 C34 -178.7(3) no
C31 N35 C34 C33 -0.9(3) no
C34 N35 C31 Au1 -176.5(2) no
C34 N35 C31 N32 1.6(3) no
C31 N35 C40 C41 54.1(4) no
C31 N35 C40 C42 -67.4(3) no
C31 N35 C40 C43 172.1(2) no
C40 N35 C31 Au1 1.9(4) no
C40 N35 C31 N32 -180.0(3) no
C34 N35 C40 C41 -127.6(3) no
C34 N35 C40 C42 110.8(3) no
C34 N35 C40 C43 -9.6(4) no
C40 N35 C34 C33 -179.4(3) no
N2 C3 C4 N5 -15.7(3) no
N2 C6 C7 C8 176.6(2) no
N2 C6 C7 C12 -1.8(4) no
N2 C6 C11 C10 -177.5(2) no
N2 C6 C11 C15 1.8(4) no
C7 C6 C11 C10 -2.5(4) no
C7 C6 C11 C15 176.8(2) no
C11 C6 C7 C8 1.7(4) no
C11 C6 C7 C12 -176.8(2) no
C6 C7 C8 C9 -0.3(4) no
C6 C7 C12 C13 118.8(3) no
C6 C7 C12 C14 -117.5(3) no
C8 C7 C12 C13 -59.6(4) no
C8 C7 C12 C14 64.1(4) no
C12 C7 C8 C9 178.2(2) no
C7 C8 C9 C10 -0.1(5) no
C8 C9 C10 C11 -0.8(5) no
C9 C10 C11 C6 2.1(4) no
C9 C10 C11 C15 -177.2(3) no
C6 C11 C15 C16 -126.1(3) no
C6 C11 C15 C17 109.5(3) no
C10 C11 C15 C16 53.2(4) no
C10 C11 C15 C17 -71.2(3) no
N5 C18 C19 C20 -178.4(2) no
N5 C18 C19 C24 -0.3(4) no
N5 C18 C23 C22 178.0(2) no
N5 C18 C23 C27 -0.4(4) no
C19 C18 C23 C22 0.8(4) no
C19 C18 C23 C27 -177.6(3) no
C23 C18 C19 C20 -1.2(4) no
C23 C18 C19 C24 176.8(3) no
C18 C19 C20 C21 0.3(4) no
C18 C19 C24 C25 -104.9(3) no
C18 C19 C24 C26 132.5(3) no
C20 C19 C24 C25 73.1(4) no
C20 C19 C24 C26 -49.5(4) no
C24 C19 C20 C21 -177.8(3) no
C19 C20 C21 C22 1.0(5) no
C20 C21 C22 C23 -1.5(5) no
C21 C22 C23 C18 0.6(5) no
C21 C22 C23 C27 179.0(3) no
C18 C23 C27 C28 104.4(3) no
C18 C23 C27 C29 -132.3(3) no
C22 C23 C27 C28 -74.0(4) no
C22 C23 C27 C29 49.4(4) no
N32 C33 C34 N35 -0.2(4) no
